data_4037951
loop_
_publ_author_name
'Kramer, Philipp'
'Ha Aczkiewicz, Miro'
'Sun, Yu'
'Kelm, Harald'
'Manolikakes, Georg'

_publ_section_title
;
 Iron(III)-Mediated Oxy-Sulfonylation of Enamides with Sodium and Lithium
 Sulfinates.
;
_journal_name_full 'The Journal of organic chemistry'
_journal_paper_doi 10.1021/acs.joc.9b03299
_journal_year 2020
_chemical_formula_moiety 'C18 H21 N O4 S'
_chemical_formula_sum 'C18 H21 N O4 S'
_chemical_formula_weight 347.42
_space_group_crystal_system orthorhombic
_space_group_IT_number 29
_space_group_name_Hall 'P 2c -2ac'
_space_group_name_H-M_alt 'P c a 21'
_atom_sites_solution_hydrogens geom
_audit_creation_method SHELXL-2014/7
_audit_update_record
;
2019-10-23 deposited with the CCDC.	2019-10-25 downloaded from the CCDC.
;
_cell_angle_alpha 90
_cell_angle_beta 90
_cell_angle_gamma 90
_cell_formula_units_Z 8
_cell_length_a 22.7230(4)
_cell_length_b 9.9980(2)
_cell_length_c 15.8190(5)
_cell_measurement_reflns_used 6519
_cell_measurement_temperature 150(2)
_cell_measurement_theta_max 62.7540
_cell_measurement_theta_min 4.7680
_cell_volume 3593.83(15)
_computing_cell_refinement 'CrysAlisPro 1.171.38.41 (Rigaku OD, 2015)'
_computing_data_collection 'CrysAlisPro 1.171.38.41 (Rigaku OD, 2015)'
_computing_data_reduction 'CrysAlisPro 1.171.38.41 (Rigaku OD, 2015)'
_computing_structure_refinement 'SHELXL-2014/7 (Sheldrick, 2014)'
_computing_structure_solution 'SHELXS-2014/7 (Sheldrick, 2014)'
_diffrn_ambient_temperature 150(2)
_diffrn_detector_area_resol_mean 16.1399
_diffrn_measured_fraction_theta_full 1.000
_diffrn_measured_fraction_theta_max 1.000
_diffrn_measurement_device_type 'Xcalibur, Sapphire3, Gemini ultra'
_diffrn_measurement_method '\w scans'
_diffrn_radiation_type CuK\a
_diffrn_radiation_wavelength 1.54184
_diffrn_reflns_av_R_equivalents 0.0304
_diffrn_reflns_av_unetI/netI 0.0322
_diffrn_reflns_Laue_measured_fraction_full 1.000
_diffrn_reflns_Laue_measured_fraction_max 1.000
_diffrn_reflns_limit_h_max 25
_diffrn_reflns_limit_h_min -26
_diffrn_reflns_limit_k_max 11
_diffrn_reflns_limit_k_min -11
_diffrn_reflns_limit_l_max 18
_diffrn_reflns_limit_l_min -18
_diffrn_reflns_number 16661
_diffrn_reflns_point_group_measured_fraction_full 1.000
_diffrn_reflns_point_group_measured_fraction_max 1.000
_diffrn_reflns_theta_full 62.579
_diffrn_reflns_theta_max 62.579
_diffrn_reflns_theta_min 3.891
_diffrn_source 'fine-focus sealed X-ray tube'
_exptl_absorpt_coefficient_mu 1.779
_exptl_absorpt_correction_T_max 1.00000
_exptl_absorpt_correction_T_min 0.69599
_exptl_absorpt_correction_type multi-scan
_exptl_absorpt_process_details
;
CrysAlisPro 1.171.38.41 (Rigaku Oxford Diffraction, 2015)
Empirical absorption correction using spherical harmonics,
 implemented in SCALE3 ABSPACK scaling algorithm.
;
_exptl_crystal_colour colourless
_exptl_crystal_density_diffrn 1.284
_exptl_crystal_description rod
_exptl_crystal_F_000 1472
_exptl_crystal_size_max 0.510
_exptl_crystal_size_mid 0.060
_exptl_crystal_size_min 0.040
_refine_diff_density_max 0.661
_refine_diff_density_min -0.247
_refine_diff_density_rms 0.065
_refine_ls_abs_structure_details
;
 Refined as an inversion twin.
;
_refine_ls_abs_structure_Flack 0.08(4)
_refine_ls_extinction_method none
_refine_ls_goodness_of_fit_ref 1.106
_refine_ls_hydrogen_treatment constr
_refine_ls_matrix_type full
_refine_ls_number_parameters 440
_refine_ls_number_reflns 5350
_refine_ls_number_restraints 1
_refine_ls_restrained_S_all 1.105
_refine_ls_R_factor_all 0.0554
_refine_ls_R_factor_gt 0.0518
_refine_ls_shift/su_max 0.000
_refine_ls_shift/su_mean 0.000
_refine_ls_structure_factor_coef Fsqd
_refine_ls_weighting_details 'w=1/[\s^2^(Fo^2^)+(0.0872P)^2^+1.5390P] where P=(Fo^2^+2Fc^2^)/3'
_refine_ls_weighting_scheme calc
_refine_ls_wR_factor_gt 0.1388
_refine_ls_wR_factor_ref 0.1425
_reflns_Friedel_coverage 0.920
_reflns_Friedel_fraction_full 1.000
_reflns_Friedel_fraction_max 1.000
_reflns_number_gt 4980
_reflns_number_total 5350
_reflns_threshold_expression 'I > 2\s(I)'
_cod_data_source_file jo9b03299_si_003.cif
_cod_data_source_block shelx
_cod_database_code 4037951
_shelx_shelxl_version_number 2014/7
_shelx_space_group_comment
;
The symmetry employed for this shelxl refinement is uniquely defined
by the following loop, which should always be used as a source of
symmetry information in preference to the above space-group names.
They are only intended as comments.
;
_shelx_estimated_absorpt_t_min 0.464
_shelx_estimated_absorpt_t_max 0.932

loop_
_space_group_symop_operation_xyz
'x, y, z'
'-x, -y, z+1/2'
'-x+1/2, y, z+1/2'
'x+1/2, -y, z'

loop_
_atom_site_label
_atom_site_type_symbol
_atom_site_fract_x
_atom_site_fract_y
_atom_site_fract_z
_atom_site_U_iso_or_equiv
_atom_site_adp_type
_atom_site_occupancy
_atom_site_site_symmetry_order
_atom_site_calc_flag
_atom_site_refinement_flags_posn
_atom_site_refinement_flags_adp
_atom_site_refinement_flags_occupancy
_atom_site_disorder_assembly
_atom_site_disorder_group
O1 O 0.88920(15) 0.3298(3) 0.8384(3) 0.0382(9) Uani 1 1 d . . . . .
C1 C 0.9002(2) 0.4500(5) 0.8298(4) 0.0271(11) Uani 1 1 d . . . . .
C11 C 0.9579(3) 0.4967(5) 0.7984(4) 0.0234(13) Uani 1 1 d . . . . .
C12 C 0.9906(2) 0.4085(5) 0.7481(4) 0.0346(12) Uani 1 1 d . . . . .
H12 H 0.9746 0.3238 0.7335 0.042 Uiso 1 1 calc R U . . .
C13 C 1.0464(3) 0.4445(6) 0.7194(5) 0.0441(17) Uani 1 1 d . . . . .
H13 H 1.0686 0.3841 0.6858 0.053 Uiso 1 1 calc R U . . .
C14 C 1.0691(2) 0.5670(6) 0.7399(6) 0.0469(17) Uani 1 1 d . . . . .
H14 H 1.1069 0.5916 0.7195 0.056 Uiso 1 1 calc R U . . .
C15 C 1.0378(2) 0.6557(6) 0.7899(5) 0.0453(15) Uani 1 1 d . . . . .
H15 H 1.0541 0.7402 0.8043 0.054 Uiso 1 1 calc R U . . .
C16 C 0.9819(2) 0.6200(5) 0.8191(4) 0.0349(12) Uani 1 1 d . . . . .
H16 H 0.9602 0.6805 0.8534 0.042 Uiso 1 1 calc R U . . .
N1 N 0.86006(18) 0.5442(4) 0.8478(3) 0.0246(9) Uani 1 1 d . . . . .
H1 H 0.8689 0.6283 0.8374 0.030 Uiso 1 1 calc R U . . .
C2 C 0.8022(3) 0.5138(5) 0.8838(4) 0.0265(13) Uani 1 1 d . . . . .
H2 H 0.7937 0.4162 0.8773 0.032 Uiso 1 1 calc R U . . .
O4 O 0.80063(18) 0.5484(5) 0.9699(3) 0.0447(10) Uani 1 1 d . . . . .
C21 C 0.8362(5) 0.4610(11) 1.0195(6) 0.080(3) Uani 1 1 d . . . . .
H21A H 0.8245 0.3681 1.0091 0.120 Uiso 1 1 calc R U . . .
H21B H 0.8310 0.4820 1.0796 0.120 Uiso 1 1 calc R U . . .
H21C H 0.8777 0.4728 1.0040 0.120 Uiso 1 1 calc R U . . .
C3 C 0.7547(2) 0.5952(5) 0.8393(4) 0.0296(11) Uani 1 1 d . . . . .
H3 H 0.7686 0.6896 0.8336 0.035 Uiso 1 1 calc R U . . .
C4 C 0.6962(2) 0.5946(6) 0.8880(4) 0.0398(14) Uani 1 1 d . . . . .
H4A H 0.6832 0.5021 0.8965 0.060 Uiso 1 1 calc R U . . .
H4B H 0.6664 0.6434 0.8556 0.060 Uiso 1 1 calc R U . . .
H4C H 0.7017 0.6379 0.9430 0.060 Uiso 1 1 calc R U . . .
O2 O 0.71829(17) 0.3959(4) 0.7446(3) 0.0405(9) Uani 1 1 d . . . . .
O3 O 0.69836(18) 0.6279(4) 0.6986(3) 0.0450(10) Uani 1 1 d . . . . .
S1 S 0.73769(6) 0.53077(13) 0.73555(9) 0.0314(3) Uani 1 1 d . . . . .
C31 C 0.8021(3) 0.5262(6) 0.6735(4) 0.0312(14) Uani 1 1 d . . . . .
C32 C 0.8248(3) 0.4035(6) 0.6482(4) 0.0403(15) Uani 1 1 d . . . . .
H32 H 0.8069 0.3227 0.6666 0.048 Uiso 1 1 calc R U . . .
C33 C 0.8742(3) 0.4001(6) 0.5956(5) 0.0430(15) Uani 1 1 d . . . . .
H33 H 0.8891 0.3165 0.5766 0.052 Uiso 1 1 calc R U . . .
C34 C 0.9018(3) 0.5176(6) 0.5706(5) 0.0360(15) Uani 1 1 d . . . . .
C35 C 0.8777(3) 0.6401(6) 0.5966(4) 0.0366(13) Uani 1 1 d . . . . .
H35 H 0.8954 0.7211 0.5783 0.044 Uiso 1 1 calc R U . . .
C36 C 0.8288(3) 0.6453(6) 0.6479(4) 0.0346(13) Uani 1 1 d . . . . .
H36 H 0.8134 0.7290 0.6656 0.041 Uiso 1 1 calc R U . . .
C37 C 0.9541(4) 0.5140(8) 0.5135(6) 0.057(2) Uani 1 1 d . . . . .
H37A H 0.9532 0.5918 0.4758 0.085 Uiso 1 1 calc R U . . .
H37B H 0.9532 0.4319 0.4797 0.085 Uiso 1 1 calc R U . . .
H37C H 0.9902 0.5160 0.5474 0.085 Uiso 1 1 calc R U . . .
O1' O 0.85788(15) 0.8330(4) 0.8531(3) 0.0387(9) Uani 1 1 d . . . . .
C1' C 0.8488(2) 0.9527(5) 0.8651(4) 0.0269(11) Uani 1 1 d . . . . .
C11' C 0.7898(2) 1.0013(4) 0.8963(4) 0.0213(13) Uani 1 1 d . . . . .
C12' C 0.7566(2) 0.9160(5) 0.9462(4) 0.0336(12) Uani 1 1 d . . . . .
H12' H 0.7717 0.8306 0.9613 0.040 Uiso 1 1 calc R U . . .
C13' C 0.7016(3) 0.9551(6) 0.9740(5) 0.0416(15) Uani 1 1 d . . . . .
H13' H 0.6786 0.8965 1.0078 0.050 Uiso 1 1 calc R U . . .
C14' C 0.6803(2) 1.0790(6) 0.9525(5) 0.0411(14) Uani 1 1 d . . . . .
H14' H 0.6428 1.1066 0.9727 0.049 Uiso 1 1 calc R U . . .
C15' C 0.7127(2) 1.1642(6) 0.9019(4) 0.0396(13) Uani 1 1 d . . . . .
H15' H 0.6972 1.2490 0.8863 0.048 Uiso 1 1 calc R U . . .
C16' C 0.7678(2) 1.1256(5) 0.8738(4) 0.0335(12) Uani 1 1 d . . . . .
H16' H 0.7905 1.1840 0.8394 0.040 Uiso 1 1 calc R U . . .
N1' N 0.88986(19) 1.0468(4) 0.8510(3) 0.0277(10) Uani 1 1 d . . . . .
H1' H 0.8822 1.1296 0.8663 0.033 Uiso 1 1 calc R U . . .
C2' C 0.9452(3) 1.0190(5) 0.8126(5) 0.0292(14) Uani 1 1 d . . . . .
H2' H 0.9526 0.9204 0.8115 0.035 Uiso 1 1 calc R U . . .
O4' O 0.94718(18) 1.0724(4) 0.7288(3) 0.0422(9) Uani 1 1 d . . . . .
C21' C 0.9050(4) 1.0142(9) 0.6752(6) 0.070(3) Uani 1 1 d . . . . .
H21D H 0.9083 0.9166 0.6779 0.105 Uiso 1 1 calc R U . . .
H21E H 0.9117 1.0442 0.6170 0.105 Uiso 1 1 calc R U . . .
H21F H 0.8655 1.0414 0.6932 0.105 Uiso 1 1 calc R U . . .
C3' C 0.9952(2) 1.0910(5) 0.8592(4) 0.0317(12) Uani 1 1 d . . . . .
H3' H 0.9835 1.1862 0.8688 0.038 Uiso 1 1 calc R U . . .
C4' C 1.0536(2) 1.0881(6) 0.8096(5) 0.0470(16) Uani 1 1 d . . . . .
H4'1 H 1.0645 0.9951 0.7977 0.071 Uiso 1 1 calc R U . . .
H4'2 H 1.0846 1.1304 0.8433 0.071 Uiso 1 1 calc R U . . .
H4'3 H 1.0489 1.1368 0.7562 0.071 Uiso 1 1 calc R U . . .
O2' O 1.02997(18) 0.8790(4) 0.9458(3) 0.0453(11) Uani 1 1 d . . . . .
O3' O 1.05286(19) 1.1074(5) 0.9985(3) 0.0499(12) Uani 1 1 d . . . . .
S1' S 1.01180(6) 1.01435(12) 0.96017(11) 0.0324(4) Uani 1 1 d . . . . .
C31' C 0.9477(3) 1.0111(5) 1.0234(4) 0.0301(14) Uani 1 1 d . . . . .
C32' C 0.9210(3) 0.8906(5) 1.0397(4) 0.0354(13) Uani 1 1 d . . . . .
H32' H 0.9364 0.8108 1.0157 0.042 Uiso 1 1 calc R U . . .
C33' C 0.8718(3) 0.8849(6) 1.0909(4) 0.0390(14) Uani 1 1 d . . . . .
H33' H 0.8529 0.8018 1.1012 0.047 Uiso 1 1 calc R U . . .
C34' C 0.8500(3) 1.0024(6) 1.1276(5) 0.0419(17) Uani 1 1 d . . . . .
C35' C 0.8773(3) 1.1231(6) 1.1100(5) 0.0461(17) Uani 1 1 d . . . . .
H35' H 0.8619 1.2037 1.1329 0.055 Uiso 1 1 calc R U . . .
C36' C 0.9267(3) 1.1268(6) 1.0597(5) 0.0421(15) Uani 1 1 d . . . . .
H36' H 0.9463 1.2093 1.0499 0.051 Uiso 1 1 calc R U . . .
C37' C 0.7955(4) 0.9976(8) 1.1822(7) 0.063(2) Uani 1 1 d . . . . .
H37D H 0.7726 0.9173 1.1685 0.095 Uiso 1 1 calc R U . . .
H37E H 0.7714 1.0772 1.1717 0.095 Uiso 1 1 calc R U . . .
H37F H 0.8070 0.9950 1.2419 0.095 Uiso 1 1 calc R U . . .

loop_
_atom_site_aniso_label
_atom_site_aniso_U_11
_atom_site_aniso_U_22
_atom_site_aniso_U_33
_atom_site_aniso_U_23
_atom_site_aniso_U_13
_atom_site_aniso_U_12
O1 0.0356(19) 0.0220(18) 0.057(3) 0.0033(19) 0.0111(18) 0.0025(15)
C1 0.031(3) 0.021(2) 0.029(3) 0.003(2) -0.001(2) 0.005(2)
C11 0.026(3) 0.019(2) 0.024(3) 0.0061(18) 0.000(3) 0.0030(18)
C12 0.036(3) 0.026(2) 0.041(3) 0.002(2) 0.007(3) 0.002(2)
C13 0.039(3) 0.032(3) 0.060(5) 0.000(3) 0.020(3) 0.007(3)
C14 0.030(3) 0.035(3) 0.076(5) 0.014(4) 0.021(4) 0.005(2)
C15 0.030(3) 0.033(3) 0.073(4) 0.008(3) 0.003(3) -0.005(2)
C16 0.027(2) 0.028(3) 0.049(4) 0.000(2) 0.002(2) 0.003(2)
N1 0.020(2) 0.024(2) 0.030(3) 0.0005(19) 0.0028(18) 0.0008(17)
C2 0.028(3) 0.028(3) 0.023(3) -0.001(2) 0.006(3) 0.003(2)
O4 0.041(2) 0.066(3) 0.027(2) 0.003(2) 0.0085(18) 0.0149(19)
C21 0.097(7) 0.105(7) 0.037(5) 0.016(5) 0.006(5) 0.048(6)
C3 0.025(2) 0.027(2) 0.037(3) -0.003(2) 0.007(2) 0.001(2)
C4 0.027(3) 0.039(3) 0.053(4) -0.004(3) 0.011(3) 0.000(2)
O2 0.0343(19) 0.038(2) 0.049(2) -0.005(2) 0.002(2) -0.0037(16)
O3 0.034(2) 0.042(2) 0.058(3) 0.003(2) -0.006(2) 0.0053(18)
S1 0.0234(7) 0.0353(6) 0.0356(8) 0.0013(6) -0.0034(7) -0.0025(5)
C31 0.032(3) 0.032(3) 0.029(4) -0.003(2) -0.005(3) 0.003(2)
C32 0.041(3) 0.038(3) 0.042(4) 0.002(3) 0.004(3) -0.009(3)
C33 0.048(4) 0.041(3) 0.040(4) -0.012(3) 0.004(3) 0.005(3)
C34 0.033(4) 0.050(4) 0.025(4) -0.001(3) 0.001(3) -0.004(2)
C35 0.043(3) 0.035(3) 0.032(3) 0.006(3) 0.006(3) -0.006(2)
C36 0.040(3) 0.032(3) 0.031(3) 0.001(2) 0.004(2) 0.001(2)
C37 0.052(5) 0.072(5) 0.045(5) -0.006(3) 0.028(5) -0.003(3)
O1' 0.0337(19) 0.0226(18) 0.060(3) -0.0062(19) 0.0076(18) -0.0034(15)
C1' 0.030(3) 0.018(2) 0.033(3) -0.003(2) -0.002(2) 0.000(2)
C11' 0.017(3) 0.016(2) 0.032(4) -0.0060(19) -0.002(3) -0.0024(17)
C12' 0.029(3) 0.030(2) 0.043(3) -0.001(3) 0.001(2) -0.006(2)
C13' 0.040(4) 0.035(3) 0.050(4) 0.001(3) 0.015(3) 0.000(2)
C14' 0.029(3) 0.035(3) 0.059(4) -0.009(3) 0.011(3) -0.005(2)
C15' 0.027(3) 0.030(3) 0.061(4) 0.002(3) 0.003(3) 0.001(2)
C16' 0.030(3) 0.028(3) 0.042(3) 0.000(2) 0.002(2) -0.001(2)
N1' 0.025(2) 0.023(2) 0.035(3) -0.004(2) -0.002(2) -0.0021(18)
C2' 0.024(3) 0.026(3) 0.038(4) -0.003(2) 0.001(3) 0.004(2)
O4' 0.045(2) 0.046(2) 0.035(2) -0.004(2) 0.0095(19) -0.0059(19)
C21' 0.086(6) 0.100(6) 0.024(4) -0.013(4) -0.004(4) -0.031(5)
C3' 0.024(2) 0.021(2) 0.050(3) 0.004(2) 0.004(2) 0.0014(19)
C4' 0.029(3) 0.042(3) 0.070(5) 0.011(3) 0.013(3) 0.001(2)
O2' 0.037(2) 0.0275(18) 0.071(3) 0.007(2) 0.007(2) 0.0123(15)
O3' 0.036(2) 0.047(2) 0.067(3) -0.001(2) -0.011(2) -0.0142(19)
S1' 0.0237(7) 0.0299(6) 0.0437(9) 0.0016(7) -0.0047(7) -0.0017(5)
C31' 0.030(3) 0.035(3) 0.026(4) -0.002(2) -0.002(3) 0.000(2)
C32' 0.039(3) 0.025(3) 0.042(3) 0.003(3) -0.004(3) -0.002(2)
C33' 0.045(3) 0.037(3) 0.035(3) 0.007(3) 0.001(3) -0.005(3)
C34' 0.047(4) 0.050(4) 0.029(4) 0.000(3) -0.001(4) -0.003(3)
C35' 0.050(4) 0.040(3) 0.048(4) -0.012(3) 0.000(3) 0.003(3)
C36' 0.044(3) 0.032(3) 0.051(4) -0.001(3) -0.003(3) -0.004(3)
C37' 0.062(6) 0.079(6) 0.049(6) -0.002(4) 0.013(5) 0.000(4)

loop_
_atom_type_symbol
_atom_type_description
_atom_type_scat_dispersion_real
_atom_type_scat_dispersion_imag
_atom_type_scat_source
C C 0.0181 0.0091 'International Tables Vol C Tables 4.2.6.8 and 6.1.1.4'
H H 0.0000 0.0000 'International Tables Vol C Tables 4.2.6.8 and 6.1.1.4'
N N 0.0311 0.0180 'International Tables Vol C Tables 4.2.6.8 and 6.1.1.4'
O O 0.0492 0.0322 'International Tables Vol C Tables 4.2.6.8 and 6.1.1.4'
S S 0.3331 0.5567 'International Tables Vol C Tables 4.2.6.8 and 6.1.1.4'

loop_
_geom_angle_atom_site_label_1
_geom_angle_atom_site_label_2
_geom_angle_atom_site_label_3
_geom_angle
_geom_angle_site_symmetry_1
_geom_angle_site_symmetry_3
_geom_angle_publ_flag
O1 C1 N1 121.5(5) . . ?
O1 C1 C11 121.6(5) . . ?
N1 C1 C11 116.9(4) . . ?
C16 C11 C12 119.0(5) . . ?
C16 C11 C1 123.4(5) . . ?
C12 C11 C1 117.5(5) . . ?
C13 C12 C11 120.3(5) . . ?
C13 C12 H12 119.8 . . ?
C11 C12 H12 119.8 . . ?
C14 C13 C12 119.8(5) . . ?
C14 C13 H13 120.1 . . ?
C12 C13 H13 120.1 . . ?
C13 C14 C15 120.9(5) . . ?
C13 C14 H14 119.5 . . ?
C15 C14 H14 119.5 . . ?
C14 C15 C16 119.5(6) . . ?
C14 C15 H15 120.3 . . ?
C16 C15 H15 120.3 . . ?
C11 C16 C15 120.4(6) . . ?
C11 C16 H16 119.8 . . ?
C15 C16 H16 119.8 . . ?
C1 N1 C2 123.2(4) . . ?
C1 N1 H1 118.4 . . ?
C2 N1 H1 118.4 . . ?
O4 C2 N1 110.4(5) . . ?
O4 C2 C3 107.3(5) . . ?
N1 C2 C3 110.2(5) . . ?
O4 C2 H2 109.6 . . ?
N1 C2 H2 109.6 . . ?
C3 C2 H2 109.6 . . ?
C2 O4 C21 111.6(6) . . ?
O4 C21 H21A 109.5 . . ?
O4 C21 H21B 109.5 . . ?
H21A C21 H21B 109.5 . . ?
O4 C21 H21C 109.5 . . ?
H21A C21 H21C 109.5 . . ?
H21B C21 H21C 109.5 . . ?
C2 C3 C4 112.3(5) . . ?
C2 C3 S1 112.4(4) . . ?
C4 C3 S1 105.6(4) . . ?
C2 C3 H3 108.8 . . ?
C4 C3 H3 108.8 . . ?
S1 C3 H3 108.8 . . ?
C3 C4 H4A 109.5 . . ?
C3 C4 H4B 109.5 . . ?
H4A C4 H4B 109.5 . . ?
C3 C4 H4C 109.5 . . ?
H4A C4 H4C 109.5 . . ?
H4B C4 H4C 109.5 . . ?
O2 S1 O3 119.0(2) . . ?
O2 S1 C31 106.7(3) . . ?
O3 S1 C31 107.8(3) . . ?
O2 S1 C3 108.2(3) . . ?
O3 S1 C3 105.2(3) . . ?
C31 S1 C3 109.7(3) . . ?
C32 C31 C36 120.6(6) . . ?
C32 C31 S1 119.4(5) . . ?
C36 C31 S1 120.0(4) . . ?
C31 C32 C33 119.4(6) . . ?
C31 C32 H32 120.3 . . ?
C33 C32 H32 120.3 . . ?
C34 C33 C32 120.8(6) . . ?
C34 C33 H33 119.6 . . ?
C32 C33 H33 119.6 . . ?
C33 C34 C35 118.6(6) . . ?
C33 C34 C37 120.7(6) . . ?
C35 C34 C37 120.6(6) . . ?
C36 C35 C34 121.4(5) . . ?
C36 C35 H35 119.3 . . ?
C34 C35 H35 119.3 . . ?
C35 C36 C31 119.3(5) . . ?
C35 C36 H36 120.4 . . ?
C31 C36 H36 120.4 . . ?
C34 C37 H37A 109.5 . . ?
C34 C37 H37B 109.5 . . ?
H37A C37 H37B 109.5 . . ?
C34 C37 H37C 109.5 . . ?
H37A C37 H37C 109.5 . . ?
H37B C37 H37C 109.5 . . ?
O1' C1' N1' 122.7(5) . . ?
O1' C1' C11' 120.8(5) . . ?
N1' C1' C11' 116.4(4) . . ?
C12' C11' C16' 120.2(5) . . ?
C12' C11' C1' 118.1(4) . . ?
C16' C11' C1' 121.7(5) . . ?
C13' C12' C11' 119.9(5) . . ?
C13' C12' H12' 120.0 . . ?
C11' C12' H12' 120.0 . . ?
C14' C13' C12' 119.7(6) . . ?
C14' C13' H13' 120.1 . . ?
C12' C13' H13' 120.1 . . ?
C13' C14' C15' 120.8(5) . . ?
C13' C14' H14' 119.6 . . ?
C15' C14' H14' 119.6 . . ?
C14' C15' C16' 119.8(5) . . ?
C14' C15' H15' 120.1 . . ?
C16' C15' H15' 120.1 . . ?
C15' C16' C11' 119.6(5) . . ?
C15' C16' H16' 120.2 . . ?
C11' C16' H16' 120.2 . . ?
C1' N1' C2' 123.2(4) . . ?
C1' N1' H1' 118.4 . . ?
C2' N1' H1' 118.4 . . ?
N1' C2' O4' 110.5(5) . . ?
N1' C2' C3' 110.9(5) . . ?
O4' C2' C3' 104.4(5) . . ?
N1' C2' H2' 110.3 . . ?
O4' C2' H2' 110.3 . . ?
C3' C2' H2' 110.3 . . ?
C21' O4' C2' 112.6(5) . . ?
O4' C21' H21D 109.5 . . ?
O4' C21' H21E 109.5 . . ?
H21D C21' H21E 109.5 . . ?
O4' C21' H21F 109.5 . . ?
H21D C21' H21F 109.5 . . ?
H21E C21' H21F 109.5 . . ?
C2' C3' C4' 112.5(5) . . ?
C2' C3' S1' 112.4(4) . . ?
C4' C3' S1' 105.1(4) . . ?
C2' C3' H3' 108.9 . . ?
C4' C3' H3' 108.9 . . ?
S1' C3' H3' 108.9 . . ?
C3' C4' H4'1 109.5 . . ?
C3' C4' H4'2 109.5 . . ?
H4'1 C4' H4'2 109.5 . . ?
C3' C4' H4'3 109.5 . . ?
H4'1 C4' H4'3 109.5 . . ?
H4'2 C4' H4'3 109.5 . . ?
O2' S1' O3' 119.1(3) . . ?
O2' S1' C31' 108.0(3) . . ?
O3' S1' C31' 107.8(3) . . ?
O2' S1' C3' 108.7(3) . . ?
O3' S1' C3' 103.4(3) . . ?
C31' S1' C3' 109.6(3) . . ?
C32' C31' C36' 120.4(6) . . ?
C32' C31' S1' 119.1(5) . . ?
C36' C31' S1' 120.4(5) . . ?
C31' C32' C33' 120.2(6) . . ?
C31' C32' H32' 119.9 . . ?
C33' C32' H32' 119.9 . . ?
C32' C33' C34' 119.7(6) . . ?
C32' C33' H33' 120.2 . . ?
C34' C33' H33' 120.2 . . ?
C35' C34' C33' 119.3(7) . . ?
C35' C34' C37' 120.7(7) . . ?
C33' C34' C37' 120.0(6) . . ?
C36' C35' C34' 120.3(6) . . ?
C36' C35' H35' 119.9 . . ?
C34' C35' H35' 119.9 . . ?
C31' C36' C35' 120.1(6) . . ?
C31' C36' H36' 120.0 . . ?
C35' C36' H36' 120.0 . . ?
C34' C37' H37D 109.5 . . ?
C34' C37' H37E 109.5 . . ?
H37D C37' H37E 109.5 . . ?
C34' C37' H37F 109.5 . . ?
H37D C37' H37F 109.5 . . ?
H37E C37' H37F 109.5 . . ?

loop_
_geom_bond_atom_site_label_1
_geom_bond_atom_site_label_2
_geom_bond_distance
_geom_bond_site_symmetry_2
_geom_bond_publ_flag
O1 C1 1.235(6) . ?
C1 N1 1.341(7) . ?
C1 C11 1.479(8) . ?
C11 C16 1.387(8) . ?
C11 C12 1.401(8) . ?
C12 C13 1.394(8) . ?
C12 H12 0.9500 . ?
C13 C14 1.368(10) . ?
C13 H13 0.9500 . ?
C14 C15 1.386(10) . ?
C14 H14 0.9500 . ?
C15 C16 1.398(8) . ?
C15 H15 0.9500 . ?
C16 H16 0.9500 . ?
N1 C2 1.465(8) . ?
N1 H1 0.8800 . ?
C2 O4 1.405(8) . ?
C2 C3 1.524(8) . ?
C2 H2 1.0000 . ?
O4 C21 1.426(9) . ?
C21 H21A 0.9800 . ?
C21 H21B 0.9800 . ?
C21 H21C 0.9800 . ?
C3 C4 1.536(7) . ?
C3 S1 1.805(6) . ?
C3 H3 1.0000 . ?
C4 H4A 0.9800 . ?
C4 H4B 0.9800 . ?
C4 H4C 0.9800 . ?
O2 S1 1.426(4) . ?
O3 S1 1.444(4) . ?
S1 C31 1.764(7) . ?
C31 C32 1.389(9) . ?
C31 C36 1.396(8) . ?
C32 C33 1.399(10) . ?
C32 H32 0.9500 . ?
C33 C34 1.389(9) . ?
C33 H33 0.9500 . ?
C34 C35 1.403(9) . ?
C34 C37 1.493(10) . ?
C35 C36 1.376(9) . ?
C35 H35 0.9500 . ?
C36 H36 0.9500 . ?
C37 H37A 0.9800 . ?
C37 H37B 0.9800 . ?
C37 H37C 0.9800 . ?
O1' C1' 1.229(6) . ?
C1' N1' 1.343(7) . ?
C1' C11' 1.510(8) . ?
C11' C12' 1.385(8) . ?
C11' C16' 1.385(7) . ?
C12' C13' 1.383(8) . ?
C12' H12' 0.9500 . ?
C13' C14' 1.373(9) . ?
C13' H13' 0.9500 . ?
C14' C15' 1.381(9) . ?
C14' H14' 0.9500 . ?
C15' C16' 1.384(8) . ?
C15' H15' 0.9500 . ?
C16' H16' 0.9500 . ?
N1' C2' 1.425(8) . ?
N1' H1' 0.8800 . ?
C2' O4' 1.429(8) . ?
C2' C3' 1.532(8) . ?
C2' H2' 1.0000 . ?
O4' C21' 1.407(9) . ?
C21' H21D 0.9800 . ?
C21' H21E 0.9800 . ?
C21' H21F 0.9800 . ?
C3' C4' 1.544(8) . ?
C3' S1' 1.812(6) . ?
C3' H3' 1.0000 . ?
C4' H4'1 0.9800 . ?
C4' H4'2 0.9800 . ?
C4' H4'3 0.9800 . ?
O2' S1' 1.433(4) . ?
O3' S1' 1.450(5) . ?
S1' C31' 1.767(7) . ?
C31' C32' 1.374(8) . ?
C31' C36' 1.377(9) . ?
C32' C33' 1.381(10) . ?
C32' H32' 0.9500 . ?
C33' C34' 1.401(10) . ?
C33' H33' 0.9500 . ?
C34' C35' 1.385(10) . ?
C34' C37' 1.511(12) . ?
C35' C36' 1.377(10) . ?
C35' H35' 0.9500 . ?
C36' H36' 0.9500 . ?
C37' H37D 0.9800 . ?
C37' H37E 0.9800 . ?
C37' H37F 0.9800 . ?

loop_
_geom_hbond_atom_site_label_D
_geom_hbond_atom_site_label_H
_geom_hbond_atom_site_label_A
_geom_hbond_distance_DH
_geom_hbond_distance_HA
_geom_hbond_distance_DA
_geom_hbond_angle_DHA
_geom_hbond_site_symmetry_A
N1 H1 O1' 0.88 2.08 2.890(5) 153.1 .
C21 H21B O3 0.98 2.47 3.380(11) 153.8 3_655
C21 H21B S1 0.98 2.96 3.871(10) 155.1 3_655
C3 H3 O1' 1.00 2.50 3.346(6) 141.8 .
N1' H1' O1 0.88 2.06 2.836(5) 147.3 1_565
C21' H21E O3' 0.98 2.54 3.195(10) 124.1 2_774
C3' H3' O1 1.00 2.62 3.406(6) 135.2 1_565

loop_
_geom_torsion_atom_site_label_1
_geom_torsion_atom_site_label_2
_geom_torsion_atom_site_label_3
_geom_torsion_atom_site_label_4
_geom_torsion
_geom_torsion_site_symmetry_1
_geom_torsion_site_symmetry_2
_geom_torsion_site_symmetry_3
_geom_torsion_site_symmetry_4
_geom_torsion_publ_flag
O1 C1 C11 C16 -152.3(6) . . . . ?
N1 C1 C11 C16 28.3(8) . . . . ?
O1 C1 C11 C12 24.9(9) . . . . ?
N1 C1 C11 C12 -154.5(5) . . . . ?
C16 C11 C12 C13 0.0(9) . . . . ?
C1 C11 C12 C13 -177.3(6) . . . . ?
C11 C12 C13 C14 -0.6(11) . . . . ?
C12 C13 C14 C15 1.0(12) . . . . ?
C13 C14 C15 C16 -0.7(11) . . . . ?
C12 C11 C16 C15 0.3(9) . . . . ?
C1 C11 C16 C15 177.4(6) . . . . ?
C14 C15 C16 C11 0.1(10) . . . . ?
O1 C1 N1 C2 4.1(9) . . . . ?
C11 C1 N1 C2 -176.5(5) . . . . ?
C1 N1 C2 O4 105.1(6) . . . . ?
C1 N1 C2 C3 -136.4(5) . . . . ?
N1 C2 O4 C21 -70.1(7) . . . . ?
C3 C2 O4 C21 169.8(6) . . . . ?
O4 C2 C3 C4 -45.4(6) . . . . ?
N1 C2 C3 C4 -165.7(4) . . . . ?
O4 C2 C3 S1 -164.4(4) . . . . ?
N1 C2 C3 S1 75.4(5) . . . . ?
C2 C3 S1 O2 59.0(4) . . . . ?
C4 C3 S1 O2 -63.7(4) . . . . ?
C2 C3 S1 O3 -172.8(4) . . . . ?
C4 C3 S1 O3 64.5(4) . . . . ?
C2 C3 S1 C31 -57.1(5) . . . . ?
C4 C3 S1 C31 -179.8(4) . . . . ?
O2 S1 C31 C32 -3.2(6) . . . . ?
O3 S1 C31 C32 -132.2(5) . . . . ?
C3 S1 C31 C32 113.8(5) . . . . ?
O2 S1 C31 C36 174.7(5) . . . . ?
O3 S1 C31 C36 45.7(6) . . . . ?
C3 S1 C31 C36 -68.3(6) . . . . ?
C36 C31 C32 C33 -1.0(10) . . . . ?
S1 C31 C32 C33 176.9(5) . . . . ?
C31 C32 C33 C34 2.1(10) . . . . ?
C32 C33 C34 C35 -2.5(11) . . . . ?
C32 C33 C34 C37 -179.2(7) . . . . ?
C33 C34 C35 C36 2.1(11) . . . . ?
C37 C34 C35 C36 178.7(7) . . . . ?
C34 C35 C36 C31 -1.1(10) . . . . ?
C32 C31 C36 C35 0.5(10) . . . . ?
S1 C31 C36 C35 -177.4(5) . . . . ?
O1' C1' C11' C12' 29.1(9) . . . . ?
N1' C1' C11' C12' -151.4(6) . . . . ?
O1' C1' C11' C16' -148.8(6) . . . . ?
N1' C1' C11' C16' 30.8(8) . . . . ?
C16' C11' C12' C13' -0.2(10) . . . . ?
C1' C11' C12' C13' -178.1(6) . . . . ?
C11' C12' C13' C14' -0.6(10) . . . . ?
C12' C13' C14' C15' 1.4(11) . . . . ?
C13' C14' C15' C16' -1.4(10) . . . . ?
C14' C15' C16' C11' 0.5(10) . . . . ?
C12' C11' C16' C15' 0.3(9) . . . . ?
C1' C11' C16' C15' 178.1(5) . . . . ?
O1' C1' N1' C2' 6.9(9) . . . . ?
C11' C1' N1' C2' -172.6(6) . . . . ?
C1' N1' C2' O4' 108.2(6) . . . . ?
C1' N1' C2' C3' -136.6(5) . . . . ?
N1' C2' O4' C21' -62.6(7) . . . . ?
C3' C2' O4' C21' 178.2(6) . . . . ?
N1' C2' C3' C4' -168.1(5) . . . . ?
O4' C2' C3' C4' -49.1(6) . . . . ?
N1' C2' C3' S1' 73.5(5) . . . . ?
O4' C2' C3' S1' -167.5(3) . . . . ?
C2' C3' S1' O2' 60.8(4) . . . . ?
C4' C3' S1' O2' -62.0(4) . . . . ?
C2' C3' S1' O3' -171.8(4) . . . . ?
C4' C3' S1' O3' 65.5(4) . . . . ?
C2' C3' S1' C31' -57.1(4) . . . . ?
C4' C3' S1' C31' -179.8(4) . . . . ?
O2' S1' C31' C32' -8.2(6) . . . . ?
O3' S1' C31' C32' -138.2(5) . . . . ?
C3' S1' C31' C32' 110.0(6) . . . . ?
O2' S1' C31' C36' 168.2(6) . . . . ?
O3' S1' C31' C36' 38.2(6) . . . . ?
C3' S1' C31' C36' -73.6(6) . . . . ?
C36' C31' C32' C33' 1.8(10) . . . . ?
S1' C31' C32' C33' 178.2(5) . . . . ?
C31' C32' C33' C34' -1.3(10) . . . . ?
C32' C33' C34' C35' 1.7(11) . . . . ?
C32' C33' C34' C37' 178.7(7) . . . . ?
C33' C34' C35' C36' -2.4(12) . . . . ?
C37' C34' C35' C36' -179.5(8) . . . . ?
C32' C31' C36' C35' -2.5(11) . . . . ?
S1' C31' C36' C35' -178.9(5) . . . . ?
C34' C35' C36' C31' 2.9(11) . . . . ?
